data_4110558
loop_
_publ_author_name
'Myung-Han Yoon'
'Antonio Facchetti'
'Charlotte E. Stern'
'Tobin J. Marks'

_publ_section_title
;
 Fluorocarbon-Modified Organic Semiconductors: Molecular Architecture,
 Electronic, and Crystal Structure Tuning of Arene- versus
 Fluoroarene-Thiophene Oligomer Thin-Film Properties
;
_journal_name_full 'Journal of the American Chemical Society'
_journal_page_first 5792
_journal_page_last 5801
_journal_paper_doi 10.1021/ja060016a
_journal_volume 128
_journal_year 2006
_chemical_formula_sum 'C28 H8 F10 S4'
_chemical_formula_weight 662.58
_chemical_name_systematic
; 
 ? 
;
_space_group_IT_number 2
_symmetry_cell_setting triclinic
_symmetry_space_group_name_Hall '-P 1'
_symmetry_space_group_name_H-M 'P -1'
_atom_sites_solution_hydrogens geom
_atom_sites_solution_primary direct
_atom_sites_solution_secondary difmap
_audit_creation_method SHELXL-97
_cell_angle_alpha 89.412(4)
_cell_angle_beta 78.660(4)
_cell_angle_gamma 80.760(4)
_cell_formula_units_Z 1
_cell_length_a 6.3854(15)
_cell_length_b 7.6862(18)
_cell_length_c 12.502(3)
_cell_measurement_temperature 153(2)
_cell_volume 593.7(2)
_computing_cell_refinement 'Bruker SMART'
_computing_data_collection 'Bruker SMART'
_computing_data_reduction 'Bruker SHELXTL'
_computing_molecular_graphics 'Bruker SHELXTL'
_computing_publication_material 'Bruker SHELXTL'
_computing_structure_refinement 'SHELXL-97 (Sheldrick, 1997)'
_computing_structure_solution 'SHELXS-97 (Sheldrick, 1990)'
_diffrn_ambient_temperature 153(2)
_diffrn_measured_fraction_theta_full 0.918
_diffrn_measured_fraction_theta_max 1.918
_diffrn_measurement_device_type 'CCD area detector'
_diffrn_measurement_method 'phi and omega scans'
_diffrn_radiation_monochromator graphite
_diffrn_radiation_source 'fine-focus sealed tube'
_diffrn_radiation_type MoK\a
_diffrn_radiation_wavelength 0.71073
_diffrn_reflns_av_R_equivalents 0.0637
_diffrn_reflns_av_sigmaI/netI 0.0955
_diffrn_reflns_limit_h_max 8
_diffrn_reflns_limit_h_min -8
_diffrn_reflns_limit_k_max 9
_diffrn_reflns_limit_k_min -10
_diffrn_reflns_limit_l_max 16
_diffrn_reflns_limit_l_min -16
_diffrn_reflns_number 5530
_diffrn_reflns_theta_full 28.41
_diffrn_reflns_theta_max 28.41
_diffrn_reflns_theta_min 1.66
_exptl_absorpt_coefficient_mu 0.500
_exptl_absorpt_correction_type none
_exptl_crystal_colour orange
_exptl_crystal_density_diffrn 1.853
_exptl_crystal_description plate
_exptl_crystal_F_000 330
_exptl_crystal_size_max .160
_exptl_crystal_size_mid .054
_exptl_crystal_size_min .032
_refine_diff_density_max 0.757
_refine_diff_density_min -0.500
_refine_diff_density_rms 0.150
_refine_ls_extinction_method none
_refine_ls_goodness_of_fit_ref 0.939
_refine_ls_hydrogen_treatment constr
_refine_ls_matrix_type full
_refine_ls_number_parameters 190
_refine_ls_number_reflns 2751
_refine_ls_number_restraints 0
_refine_ls_restrained_S_all 0.939
_refine_ls_R_factor_all 0.1096
_refine_ls_R_factor_gt 0.0659
_refine_ls_shift/su_max 0.000
_refine_ls_shift/su_mean 0.000
_refine_ls_structure_factor_coef Fsqd
_refine_ls_weighting_details 'calc w=1/[\s^2^(Fo^2^)+(0.0871P)^2^+0.0000P] where P=(Fo^2^+2Fc^2^)/3'
_refine_ls_weighting_scheme calc
_refine_ls_wR_factor_gt 0.1426
_refine_ls_wR_factor_ref 0.1597
_reflns_number_gt 1706
_reflns_number_total 2751
_reflns_threshold_expression >2sigma(I)
_cod_data_source_file ja060016asi20060102_112100.cif
_cod_data_source_block s23i
_cod_database_code 4110558

loop_
_symmetry_equiv_pos_as_xyz
'x, y, z'
'-x, -y, -z'

loop_
_atom_site_label
_atom_site_type_symbol
_atom_site_fract_x
_atom_site_fract_y
_atom_site_fract_z
_atom_site_U_iso_or_equiv
_atom_site_adp_type
_atom_site_occupancy
_atom_site_symmetry_multiplicity
_atom_site_calc_flag
_atom_site_refinement_flags
S1 S 0.05941(17) 0.88008(14) 0.33665(8) 0.0256(3) Uani 1 1 d .
S2 S 0.05865(16) 0.79281(13) 0.08093(8) 0.0229(3) Uani 1 1 d .
F1 F -0.2925(4) 0.7554(3) -0.20351(18) 0.0283(6) Uani 1 1 d .
F2 F -0.1014(4) 0.6019(3) -0.39381(18) 0.0332(6) Uani 1 1 d .
F3 F 0.3166(4) 0.4322(3) -0.42714(19) 0.0379(7) Uani 1 1 d .
F4 F 0.5414(4) 0.4279(3) -0.26299(19) 0.0335(6) Uani 1 1 d .
F5 F 0.3561(4) 0.5824(3) -0.07036(19) 0.0285(6) Uani 1 1 d .
C1 C -0.0595(6) 0.9994(5) 0.4565(3) 0.0212(9) Uani 1 1 d .
C2 C -0.2632(6) 1.0840(5) 0.4502(3) 0.0240(9) Uani 1 1 d .
H2A H -0.3545 1.1568 0.5073 0.029 Uiso 1 1 calc R
C3 C -0.3229(7) 1.0519(5) 0.3510(3) 0.0259(9) Uani 1 1 d .
H3A H -0.4597 1.0997 0.3350 0.031 Uiso 1 1 calc R
C4 C -0.1658(6) 0.9455(5) 0.2792(3) 0.0222(8) Uani 1 1 d .
C5 C -0.1731(6) 0.8859(5) 0.1706(3) 0.0202(8) Uani 1 1 d .
C6 C -0.3526(7) 0.8853(5) 0.1258(3) 0.0240(9) Uani 1 1 d .
H6A H -0.4956 0.9299 0.1629 0.029 Uiso 1 1 calc R
C7 C -0.3028(6) 0.8115(5) 0.0187(3) 0.0222(8) Uani 1 1 d .
H7A H -0.4095 0.8023 -0.0234 0.027 Uiso 1 1 calc R
C8 C -0.0856(6) 0.7545(5) -0.0187(3) 0.0202(8) Uani 1 1 d .
C9 C 0.0210(6) 0.6732(5) -0.1256(3) 0.0190(8) Uani 1 1 d .
C10 C -0.0856(6) 0.6737(5) -0.2127(3) 0.0223(9) Uani 1 1 d .
C11 C 0.0097(7) 0.5947(5) -0.3130(3) 0.0238(9) Uani 1 1 d .
C12 C 0.2219(7) 0.5091(5) -0.3303(3) 0.0269(9) Uani 1 1 d .
C13 C 0.3343(6) 0.5084(5) -0.2472(3) 0.0252(9) Uani 1 1 d .
C14 C 0.2371(6) 0.5880(5) -0.1489(3) 0.0219(9) Uani 1 1 d .

loop_
_atom_site_aniso_label
_atom_site_aniso_U_11
_atom_site_aniso_U_22
_atom_site_aniso_U_33
_atom_site_aniso_U_23
_atom_site_aniso_U_13
_atom_site_aniso_U_12
S1 0.0197(5) 0.0314(6) 0.0258(6) -0.0064(4) -0.0105(4) 0.0036(4)
S2 0.0172(5) 0.0268(6) 0.0263(5) -0.0019(4) -0.0102(4) -0.0007(4)
F1 0.0191(12) 0.0361(14) 0.0300(13) -0.0027(10) -0.0122(10) 0.0040(10)
F2 0.0325(15) 0.0436(15) 0.0263(13) -0.0029(11) -0.0152(11) -0.0033(12)
F3 0.0314(15) 0.0452(16) 0.0334(14) -0.0094(12) -0.0029(12) 0.0006(12)
F4 0.0163(12) 0.0364(14) 0.0444(15) -0.0067(11) -0.0049(11) 0.0051(10)
F5 0.0158(12) 0.0349(13) 0.0366(13) -0.0035(10) -0.0130(10) 0.0007(10)
C1 0.020(2) 0.023(2) 0.020(2) -0.0057(16) -0.0057(16) -0.0011(16)
C2 0.019(2) 0.026(2) 0.026(2) -0.0021(17) -0.0052(17) 0.0006(16)
C3 0.021(2) 0.027(2) 0.033(2) 0.0000(18) -0.0132(18) -0.0008(17)
C4 0.021(2) 0.024(2) 0.024(2) 0.0016(16) -0.0109(16) -0.0042(16)
C5 0.019(2) 0.022(2) 0.021(2) 0.0013(15) -0.0072(16) -0.0032(15)
C6 0.018(2) 0.027(2) 0.027(2) -0.0018(17) -0.0071(17) -0.0003(16)
C7 0.022(2) 0.023(2) 0.024(2) 0.0047(16) -0.0084(17) -0.0050(16)
C8 0.021(2) 0.022(2) 0.022(2) 0.0028(16) -0.0121(16) -0.0067(16)
C9 0.017(2) 0.0168(18) 0.024(2) -0.0021(15) -0.0076(16) -0.0012(15)
C10 0.014(2) 0.023(2) 0.030(2) -0.0011(16) -0.0086(17) -0.0004(15)
C11 0.026(2) 0.026(2) 0.023(2) 0.0019(16) -0.0105(17) -0.0055(17)
C12 0.029(2) 0.026(2) 0.022(2) -0.0020(17) 0.0003(18) -0.0024(18)
C13 0.015(2) 0.022(2) 0.038(2) -0.0020(17) -0.0061(18) -0.0004(16)
C14 0.015(2) 0.027(2) 0.026(2) 0.0027(16) -0.0104(16) -0.0037(16)

loop_
_atom_type_symbol
_atom_type_description
_atom_type_scat_dispersion_real
_atom_type_scat_dispersion_imag
_atom_type_scat_source
C C 0.0033 0.0016 'International Tables Vol C Tables 4.2.6.8 and 6.1.1.4'
H H 0.0000 0.0000 'International Tables Vol C Tables 4.2.6.8 and 6.1.1.4'
F F 0.0171 0.0103 'International Tables Vol C Tables 4.2.6.8 and 6.1.1.4'
S S 0.1246 0.1234 'International Tables Vol C Tables 4.2.6.8 and 6.1.1.4'

loop_
_geom_angle_atom_site_label_1
_geom_angle_atom_site_label_2
_geom_angle_atom_site_label_3
_geom_angle
_geom_angle_site_symmetry_1
_geom_angle_site_symmetry_3
C4 S1 C1 92.14(19) . .
C5 S2 C8 92.53(19) . .
C2 C1 C1 129.9(4) . 2_576
C2 C1 S1 110.4(3) . .
C1 C1 S1 119.7(4) 2_576 .
C1 C2 C3 113.2(4) . .
C4 C3 C2 113.9(4) . .
C3 C4 C5 128.5(4) . .
C3 C4 S1 110.3(3) . .
C5 C4 S1 121.2(3) . .
C6 C5 C4 127.6(4) . .
C6 C5 S2 110.8(3) . .
C4 C5 S2 121.5(3) . .
C5 C6 C7 113.1(4) . .
C8 C7 C6 113.6(4) . .
C7 C8 C9 127.7(3) . .
C7 C8 S2 110.0(3) . .
C9 C8 S2 122.3(3) . .
C10 C9 C14 114.2(3) . .
C10 C9 C8 122.5(3) . .
C14 C9 C8 123.4(3) . .
F1 C10 C11 115.7(3) . .
F1 C10 C9 120.9(3) . .
C11 C10 C9 123.4(4) . .
F2 C11 C10 120.3(4) . .
F2 C11 C12 119.9(3) . .
C10 C11 C12 119.8(4) . .
F3 C12 C13 120.9(4) . .
F3 C12 C11 120.4(4) . .
C13 C12 C11 118.7(4) . .
F4 C13 C14 119.9(4) . .
F4 C13 C12 119.5(4) . .
C14 C13 C12 120.5(4) . .
F5 C14 C13 117.7(3) . .
F5 C14 C9 118.9(3) . .
C13 C14 C9 123.4(4) . .

loop_
_geom_bond_atom_site_label_1
_geom_bond_atom_site_label_2
_geom_bond_distance
_geom_bond_site_symmetry_2
S1 C4 1.733(4) .
S1 C1 1.738(4) .
S2 C5 1.727(4) .
S2 C8 1.741(4) .
F1 C10 1.352(4) .
F2 C11 1.340(4) .
F3 C12 1.339(4) .
F4 C13 1.345(4) .
F5 C14 1.351(4) .
C1 C2 1.374(5) .
C1 C1 1.445(7) 2_576
C2 C3 1.402(5) .
C3 C4 1.371(6) .
C4 C5 1.449(5) .
C5 C6 1.371(5) .
C6 C7 1.417(5) .
C7 C8 1.375(5) .
C8 C9 1.471(5) .
C9 C10 1.393(5) .
C9 C14 1.405(5) .
C10 C11 1.382(5) .
C11 C12 1.384(6) .
C12 C13 1.374(6) .
C13 C14 1.365(6) .
